data_8101825
loop_
_publ_author_name
'F.-J. Yu'
'X.-J. Hu'
'Y. Li'
'H.-J. Yang'
'R.-J. Wang'

_publ_section_title
;
Crystal structure of 5,17-dibromo-25,27-dimethoxy-26-benzoyloxy-28-
hydroxycalix[4]arene dihydrate, C~37~H~34~Br~2~O~5~ &#x00B7; 2H~2~O
;
_journal_issue 3
_journal_name_full 'Zeitschrift f\"ur Kristallographie - New Crystal Structures'
_journal_page_first 460
_journal_page_last 462
_journal_volume 220
_journal_year 2005
_chemical_formula_sum 'C37 H34 Br2 O7'
_chemical_formula_weight 750.46
_chemical_name_systematic
; 
5,17-Dibromo-25,27-dimethoxy-26-benzoyloxy-28-hydroxycalix[4]arene 
;
_space_group_IT_number 2
_symmetry_cell_setting triclinic
_symmetry_space_group_name_Hall '-P 1'
_symmetry_space_group_name_H-M 'P -1'
_atom_sites_solution_hydrogens geom
_atom_sites_solution_primary direct
_atom_sites_solution_secondary difmap
_audit_creation_method SHELXL-97
_cell_angle_alpha 91.663(10)
_cell_angle_beta 99.064(10)
_cell_angle_gamma 104.536(9)
_cell_formula_units_Z 2
_cell_length_a 9.7444(13)
_cell_length_b 10.0592(14)
_cell_length_c 18.012(2)
_cell_measurement_reflns_used 38
_cell_measurement_temperature 293(2)
_cell_measurement_theta_max 13.26
_cell_measurement_theta_min 2.28
_cell_volume 1683.3(4)
_computing_cell_refinement 'XSCANS (Bruker, 1997)'
_computing_data_collection 'XSCANS (Bruker, 1997)'
_computing_data_reduction 'XSCANS (Bruker, 1997)'
_computing_molecular_graphics 'SHELXTL (Bruker, 1997)'
_computing_publication_material 'SHELXTL (Bruker, 1997)'
_computing_structure_refinement 'SHELXTL (Bruker, 1997)'
_computing_structure_solution 'SHELXTL (Bruker, 1997)'
_diffrn_ambient_temperature 293(2)
_diffrn_measured_fraction_theta_full 1.000
_diffrn_measured_fraction_theta_max 1.000
_diffrn_measurement_device_type 'Bruker P4'
_diffrn_measurement_method omega
_diffrn_radiation_monochromator graphite
_diffrn_radiation_source 'fine-focus sealed tube'
_diffrn_radiation_type MoK\a
_diffrn_radiation_wavelength 0.71073
_diffrn_reflns_av_R_equivalents 0.0397
_diffrn_reflns_av_sigmaI/netI 0.0905
_diffrn_reflns_limit_h_max 1
_diffrn_reflns_limit_h_min -11
_diffrn_reflns_limit_k_max 11
_diffrn_reflns_limit_k_min -11
_diffrn_reflns_limit_l_max 21
_diffrn_reflns_limit_l_min -21
_diffrn_reflns_number 7110
_diffrn_reflns_theta_full 25.00
_diffrn_reflns_theta_max 25.00
_diffrn_reflns_theta_min 2.10
_diffrn_standards_decay_% 0
_diffrn_standards_interval_count 97
_diffrn_standards_number 3
_exptl_absorpt_coefficient_mu 2.456
_exptl_absorpt_correction_T_max 0.612
_exptl_absorpt_correction_T_min 0.428
_exptl_absorpt_correction_type none
_exptl_absorpt_process_details 'North, et al., 1968'
_exptl_crystal_colour colorless
_exptl_crystal_density_diffrn 1.481
_exptl_crystal_density_method 'not measured'
_exptl_crystal_description prism
_exptl_crystal_F_000 764
_exptl_crystal_size_max 0.4
_exptl_crystal_size_mid 0.4
_exptl_crystal_size_min 0.2
_refine_diff_density_max 1.028
_refine_diff_density_min -0.540
_refine_diff_density_rms 0.095
_refine_ls_extinction_method none
_refine_ls_goodness_of_fit_ref 1.012
_refine_ls_hydrogen_treatment mixed
_refine_ls_matrix_type full
_refine_ls_number_parameters 416
_refine_ls_number_reflns 5938
_refine_ls_number_restraints 0
_refine_ls_restrained_S_all 1.012
_refine_ls_R_factor_all 0.1471
_refine_ls_R_factor_gt 0.0707
_refine_ls_shift/su_max 0.000
_refine_ls_shift/su_mean 0.000
_refine_ls_structure_factor_coef Fsqd
_refine_ls_weighting_details 'calc w=1/[\s^2^(Fo^2^)+(0.0100P)^2^+8.0000P] where P=(Fo^2^+2Fc^2^)/3'
_refine_ls_weighting_scheme calc
_refine_ls_wR_factor_gt 0.1537
_refine_ls_wR_factor_ref 0.1801
_reflns_number_gt 2887
_reflns_number_total 5938
_reflns_threshold_expression >2sigma(I)
_cod_data_source_file 1267-1592.cff
_cod_data_source_block liy-9
_cod_depositor_comments
;
The following automatic conversions were performed:
'_symmetry_cell_setting' value 'Triclinic' changed to 'triclinic'
according to '/home/saulius/struct/CIF-dictionaries/cif_core.dic'
dictionary named 'cif_core.dic' version 2.4.1 from 2010-06-29.

Automatic conversion script
Id: cif_fix_enum 1555 2011-01-17 13:19:09Z saulius 
;
_cod_original_sg_symbol_H-M P-1
_cod_database_code 8101825

loop_
_symmetry_equiv_pos_as_xyz
'x, y, z'
'-x, -y, -z'

loop_
_atom_site_label
_atom_site_type_symbol
_atom_site_fract_x
_atom_site_fract_y
_atom_site_fract_z
_atom_site_U_iso_or_equiv
_atom_site_adp_type
_atom_site_occupancy
_atom_site_symmetry_multiplicity
_atom_site_Wyckoff_symbol
_atom_site_calc_flag
_atom_site_refinement_flags
_atom_site_disorder_assembly
_atom_site_disorder_group
Br1 Br -0.02107(10) 0.31001(12) -0.05516(5) 0.0820(4) Uani 1 2 i d . . .
Br2 Br 0.86301(13) 0.33066(14) 0.57427(6) 0.1148(5) Uani 1 2 i d . . .
O1 O 0.5354(5) 0.3115(5) 0.1461(3) 0.0553(14) Uani 1 2 i d . . .
O2 O 0.3712(5) 0.5405(6) 0.2382(3) 0.0626(15) Uani 1 2 i d . . .
O3 O 0.3613(6) 0.3159(7) 0.3310(3) 0.0766(17) Uani 1 2 i d . . .
H3A H 0.3858 0.3655 0.2975 0.092 Uiso 1 2 i calc R . .
O4 O 0.2514(7) 0.0866(6) 0.2217(3) 0.0796(18) Uani 1 2 i d . . .
O5 O 0.6432(6) 0.2693(7) 0.0504(3) 0.0824(19) Uani 1 2 i d . . .
C1 C 0.3122(8) 0.1828(8) 0.0703(4) 0.055(2) Uani 1 2 i d . . .
C2 C 0.4076(7) 0.3094(8) 0.0967(4) 0.0499(19) Uani 1 2 i d . . .
C3 C 0.3797(8) 0.4351(8) 0.0812(4) 0.0497(19) Uani 1 2 i d . . .
C4 C 0.2515(8) 0.4338(9) 0.0363(4) 0.056(2) Uani 1 2 i d . . .
H4A H 0.2299 0.5163 0.0242 0.067 Uiso 1 2 i calc R . .
C5 C 0.1534(8) 0.3082(10) 0.0087(4) 0.059(2) Uani 1 2 i d . . .
C6 C 0.1819(8) 0.1849(9) 0.0252(4) 0.060(2) Uani 1 2 i d . . .
H6A H 0.1149 0.1028 0.0066 0.072 Uiso 1 2 i calc R . .
C7 C 0.4888(8) 0.5728(8) 0.1016(4) 0.057(2) Uani 1 2 i d . . .
H7A H 0.4376 0.6438 0.0946 0.069 Uiso 1 2 i calc R . .
H7B H 0.5541 0.5843 0.0654 0.069 Uiso 1 2 i calc R . .
C8 C 0.5794(8) 0.6005(7) 0.1797(4) 0.0503(19) Uani 1 2 i d . . .
C9 C 0.5194(8) 0.5865(8) 0.2444(4) 0.0492(19) Uani 1 2 i d . . .
C10 C 0.6029(9) 0.6070(8) 0.3160(4) 0.059(2) Uani 1 2 i d . . .
C11 C 0.7515(9) 0.6522(9) 0.3208(5) 0.068(2) Uani 1 2 i d . . .
H11A H 0.8099 0.6706 0.3680 0.082 Uiso 1 2 i calc R . .
C12 C 0.8129(8) 0.6700(9) 0.2573(5) 0.065(2) Uani 1 2 i d . . .
H12A H 0.9123 0.6993 0.2613 0.078 Uiso 1 2 i calc R . .
C13 C 0.7272(9) 0.6445(8) 0.1880(5) 0.064(2) Uani 1 2 i d . . .
H13A H 0.7698 0.6573 0.1451 0.077 Uiso 1 2 i calc R . .
C14 C 0.5406(10) 0.5794(9) 0.3875(4) 0.071(3) Uani 1 2 i d . . .
H14A H 0.5861 0.6548 0.4253 0.085 Uiso 1 2 i calc R . .
H14B H 0.4383 0.5729 0.3774 0.085 Uiso 1 2 i calc R . .
C15 C 0.5653(9) 0.4470(9) 0.4165(4) 0.058(2) Uani 1 2 i d . . .
C16 C 0.4777(9) 0.3212(10) 0.3846(4) 0.061(2) Uani 1 2 i d . . .
C17 C 0.5037(9) 0.1959(10) 0.4072(5) 0.068(2) Uani 1 2 i d . . .
C18 C 0.6191(10) 0.2005(11) 0.4642(5) 0.076(3) Uani 1 2 i d . . .
H18A H 0.6384 0.1193 0.4808 0.091 Uiso 1 2 i calc R . .
C19 C 0.7048(9) 0.3257(11) 0.4959(4) 0.068(2) Uani 1 2 i d . . .
C20 C 0.6782(9) 0.4477(10) 0.4729(4) 0.064(2) Uani 1 2 i d . . .
H20A H 0.7371 0.5310 0.4958 0.076 Uiso 1 2 i calc R . .
C21 C 0.4109(11) 0.0600(9) 0.3688(5) 0.086(3) Uani 1 2 i d . . .
H21A H 0.4192 -0.0129 0.4020 0.103 Uiso 1 2 i calc R . .
H21B H 0.3111 0.0635 0.3600 0.103 Uiso 1 2 i calc R . .
C22 C 0.4532(11) 0.0267(9) 0.2946(5) 0.075(3) Uani 1 2 i d . . .
C23 C 0.3759(10) 0.0416(8) 0.2252(5) 0.066(2) Uani 1 2 i d . . .
C24 C 0.4232(10) 0.0203(9) 0.1579(5) 0.068(2) Uani 1 2 i d . . .
C25 C 0.5494(11) -0.0255(9) 0.1621(6) 0.085(3) Uani 1 2 i d . . .
H25A H 0.5827 -0.0426 0.1181 0.102 Uiso 1 2 i calc R . .
C26 C 0.6235(11) -0.0452(10) 0.2302(7) 0.091(3) Uani 1 2 i d . . .
H26A H 0.7057 -0.0770 0.2324 0.109 Uiso 1 2 i calc R . .
C27 C 0.5760(12) -0.0179(11) 0.2955(7) 0.095(4) Uani 1 2 i d . . .
H27A H 0.6282 -0.0299 0.3415 0.115 Uiso 1 2 i calc R . .
C28 C 0.3424(10) 0.0433(9) 0.0825(5) 0.070(2) Uani 1 2 i d . . .
H28A H 0.2507 -0.0255 0.0734 0.085 Uiso 1 2 i calc R . .
H28B H 0.3961 0.0251 0.0441 0.085 Uiso 1 2 i calc R . .
C29 C 0.6498(9) 0.2930(9) 0.1172(5) 0.061(2) Uani 1 2 i d . . .
C30 C 0.7743(8) 0.3017(8) 0.1771(5) 0.056(2) Uani 1 2 i d . . .
C31 C 0.7681(9) 0.3181(9) 0.2518(5) 0.066(2) Uani 1 2 i d . . .
H31A H 0.6821 0.3236 0.2663 0.079 Uiso 1 2 i calc R . .
C32 C 0.8865(10) 0.3264(10) 0.3059(5) 0.081(3) Uani 1 2 i d . . .
H32A H 0.8805 0.3353 0.3568 0.097 Uiso 1 2 i calc R . .
C33 C 1.0141(11) 0.3215(11) 0.2840(7) 0.097(3) Uani 1 2 i d . . .
H33A H 1.0951 0.3282 0.3204 0.116 Uiso 1 2 i calc R . .
C34 C 1.0233(11) 0.3066(12) 0.2087(7) 0.099(3) Uani 1 2 i d . . .
H34A H 1.1100 0.3028 0.1944 0.119 Uiso 1 2 i calc R . .
C35 C 0.9029(10) 0.2975(11) 0.1546(6) 0.087(3) Uani 1 2 i d . . .
H35A H 0.9082 0.2887 0.1036 0.105 Uiso 1 2 i calc R . .
C36 C 0.2965(9) 0.6468(10) 0.2317(6) 0.089(3) Uani 1 2 i d . . .
H36A H 0.1950 0.6064 0.2276 0.134 Uiso 1 2 i calc R . .
H36B H 0.3148 0.6949 0.1876 0.134 Uiso 1 2 i calc R . .
H36C H 0.3295 0.7102 0.2755 0.134 Uiso 1 2 i calc R . .
C37 C 0.1231(10) -0.0208(11) 0.2200(7) 0.113(4) Uani 1 2 i d . . .
H37A H 0.0423 0.0183 0.2173 0.170 Uiso 1 2 i calc R . .
H37B H 0.1312 -0.0694 0.2649 0.170 Uiso 1 2 i calc R . .
H37C H 0.1096 -0.0834 0.1766 0.170 Uiso 1 2 i calc R . .
O1W O 0.9424(10) 0.0176(11) 0.4172(5) 0.163(4) Uani 1 2 i d . . .
H1A H 1.0199 0.0661 0.4436 0.196 Uiso 1 2 i d R . .
H1B H 0.8844 -0.0447 0.4361 0.196 Uiso 1 2 i d R . .
O2W O 0.1575(12) 0.1033(10) 0.4972(6) 0.209(5) Uani 1 2 i d . . .
H2A H 0.1955 0.1896 0.5026 0.251 Uiso 1 2 i d R . .
H2B H 0.2156 0.0633 0.4814 0.251 Uiso 1 2 i d R . .

loop_
_atom_site_aniso_label
_atom_site_aniso_U_11
_atom_site_aniso_U_22
_atom_site_aniso_U_33
_atom_site_aniso_U_23
_atom_site_aniso_U_13
_atom_site_aniso_U_12
Br1 0.0526(5) 0.1124(9) 0.0757(6) -0.0046(6) -0.0108(4) 0.0264(5)
Br2 0.1131(9) 0.1418(11) 0.0855(8) -0.0003(7) -0.0343(7) 0.0584(8)
O1 0.046(3) 0.063(4) 0.056(3) 0.007(3) -0.001(3) 0.018(3)
O2 0.048(3) 0.065(4) 0.074(4) 0.011(3) 0.014(3) 0.010(3)
O3 0.060(4) 0.083(5) 0.077(4) 0.020(3) -0.011(3) 0.013(3)
O4 0.076(4) 0.078(5) 0.088(4) 0.013(4) 0.014(3) 0.023(4)
O5 0.071(4) 0.120(6) 0.061(4) 0.014(4) 0.015(3) 0.032(4)
C1 0.059(5) 0.053(5) 0.052(5) 0.004(4) 0.009(4) 0.016(4)
C2 0.042(4) 0.062(6) 0.047(4) 0.003(4) 0.004(3) 0.018(4)
C3 0.048(4) 0.059(5) 0.045(4) 0.010(4) 0.011(3) 0.015(4)
C4 0.053(5) 0.067(6) 0.052(5) 0.012(4) 0.005(4) 0.025(4)
C5 0.042(4) 0.084(7) 0.052(5) 0.003(5) 0.001(4) 0.021(5)
C6 0.051(5) 0.067(6) 0.053(5) -0.005(4) -0.004(4) 0.007(4)
C7 0.056(5) 0.058(5) 0.055(5) 0.008(4) 0.004(4) 0.014(4)
C8 0.050(5) 0.042(5) 0.057(5) 0.005(4) 0.003(4) 0.011(4)
C9 0.051(5) 0.047(5) 0.052(5) 0.009(4) 0.010(4) 0.016(4)
C10 0.063(5) 0.057(5) 0.059(5) 0.005(4) 0.002(4) 0.027(4)
C11 0.064(6) 0.071(6) 0.062(6) -0.004(5) -0.014(5) 0.021(5)
C12 0.040(4) 0.070(6) 0.081(6) 0.009(5) 0.001(4) 0.009(4)
C13 0.060(5) 0.065(6) 0.069(6) 0.016(5) 0.019(5) 0.015(5)
C14 0.086(6) 0.085(7) 0.051(5) 0.003(5) 0.009(5) 0.040(6)
C15 0.059(5) 0.076(6) 0.043(4) 0.006(4) 0.007(4) 0.028(5)
C16 0.054(5) 0.080(7) 0.049(5) 0.015(5) 0.008(4) 0.020(5)
C17 0.069(6) 0.072(7) 0.059(5) 0.019(5) 0.014(5) 0.010(5)
C18 0.091(7) 0.090(8) 0.057(5) 0.017(5) 0.008(5) 0.042(6)
C19 0.064(6) 0.101(8) 0.045(5) 0.014(5) 0.005(4) 0.032(6)
C20 0.070(6) 0.077(6) 0.047(5) 0.003(4) 0.005(4) 0.026(5)
C21 0.099(7) 0.070(7) 0.076(7) 0.027(5) 0.014(6) -0.001(6)
C22 0.080(7) 0.058(6) 0.077(7) 0.022(5) -0.007(6) 0.008(5)
C23 0.067(6) 0.046(5) 0.079(6) 0.010(5) 0.003(5) 0.011(4)
C24 0.073(6) 0.048(5) 0.082(7) 0.005(5) 0.010(5) 0.013(5)
C25 0.084(7) 0.062(6) 0.110(8) 0.006(6) 0.015(6) 0.023(6)
C26 0.074(7) 0.062(7) 0.130(10) 0.021(7) -0.011(7) 0.022(5)
C27 0.093(8) 0.072(7) 0.103(9) 0.029(7) -0.023(7) 0.010(6)
C28 0.084(6) 0.057(6) 0.067(6) 0.003(4) 0.007(5) 0.017(5)
C29 0.057(5) 0.063(6) 0.068(6) 0.015(5) 0.014(5) 0.019(4)
C30 0.040(4) 0.055(5) 0.075(6) 0.015(4) 0.007(4) 0.015(4)
C31 0.060(5) 0.075(6) 0.065(6) 0.009(5) 0.006(4) 0.027(5)
C32 0.068(6) 0.101(8) 0.074(6) 0.010(5) -0.002(5) 0.030(6)
C33 0.062(7) 0.113(9) 0.112(9) 0.013(7) -0.015(6) 0.032(6)
C34 0.058(6) 0.127(10) 0.121(10) 0.025(8) 0.017(6) 0.038(6)
C35 0.065(6) 0.113(9) 0.094(7) 0.027(6) 0.016(5) 0.038(6)
C36 0.047(5) 0.089(7) 0.138(9) 0.021(6) 0.010(5) 0.030(5)
C37 0.063(7) 0.098(9) 0.160(11) -0.022(8) -0.003(7) 0.005(6)
O1W 0.143(8) 0.227(11) 0.122(7) -0.006(7) -0.031(6) 0.088(8)
O2W 0.214(11) 0.152(9) 0.258(13) -0.126(9) 0.026(10) 0.068(8)

loop_
_atom_type_symbol
_atom_type_description
_atom_type_scat_dispersion_real
_atom_type_scat_dispersion_imag
_atom_type_scat_source
C C 0.0033 0.0016 'International Tables Vol C Tables 4.2.6.8 and 6.1.1.4'
H H 0.0000 0.0000 'International Tables Vol C Tables 4.2.6.8 and 6.1.1.4'
O O 0.0106 0.0060 'International Tables Vol C Tables 4.2.6.8 and 6.1.1.4'
Br Br -0.2901 2.4595 'International Tables Vol C Tables 4.2.6.8 and 6.1.1.4'

loop_
_geom_angle_atom_site_label_1
_geom_angle_atom_site_label_2
_geom_angle_atom_site_label_3
_geom_angle
_geom_angle_site_symmetry_1
_geom_angle_site_symmetry_3
_geom_angle_publ_flag
C29 O1 C2 119.1(6) . . ?
C9 O2 C36 114.9(6) . . ?
C16 O3 H3A 109.5 . . ?
C23 O4 C37 114.5(7) . . ?
C2 C1 C6 117.3(7) . . ?
C2 C1 C28 125.1(7) . . ?
C6 C1 C28 117.5(7) . . ?
C3 C2 C1 123.6(7) . . ?
C3 C2 O1 117.3(7) . . ?
C1 C2 O1 119.0(7) . . ?
C4 C3 C2 117.7(7) . . ?
C4 C3 C7 117.7(7) . . ?
C2 C3 C7 124.1(7) . . ?
C3 C4 C5 120.1(7) . . ?
C3 C4 H4A 120.0 . . ?
C5 C4 H4A 120.0 . . ?
C6 C5 C4 121.5(7) . . ?
C6 C5 Br1 119.4(6) . . ?
C4 C5 Br1 119.0(6) . . ?
C5 C6 C1 119.7(7) . . ?
C5 C6 H6A 120.1 . . ?
C1 C6 H6A 120.1 . . ?
C3 C7 C8 119.0(6) . . ?
C3 C7 H7A 107.6 . . ?
C8 C7 H7A 107.6 . . ?
C3 C7 H7B 107.6 . . ?
C8 C7 H7B 107.6 . . ?
H7A C7 H7B 107.0 . . ?
C13 C8 C9 117.5(7) . . ?
C13 C8 C7 120.1(7) . . ?
C9 C8 C7 122.4(7) . . ?
C8 C9 O2 119.1(6) . . ?
C8 C9 C10 122.3(7) . . ?
O2 C9 C10 118.5(7) . . ?
C9 C10 C11 117.5(8) . . ?
C9 C10 C14 123.4(7) . . ?
C11 C10 C14 119.1(7) . . ?
C12 C11 C10 121.0(8) . . ?
C12 C11 H11A 119.5 . . ?
C10 C11 H11A 119.5 . . ?
C13 C12 C11 119.6(8) . . ?
C13 C12 H12A 120.2 . . ?
C11 C12 H12A 120.2 . . ?
C12 C13 C8 122.0(8) . . ?
C12 C13 H13A 119.0 . . ?
C8 C13 H13A 119.0 . . ?
C15 C14 C10 109.7(7) . . ?
C15 C14 H14A 109.7 . . ?
C10 C14 H14A 109.7 . . ?
C15 C14 H14B 109.7 . . ?
C10 C14 H14B 109.7 . . ?
H14A C14 H14B 108.2 . . ?
C20 C15 C16 118.4(8) . . ?
C20 C15 C14 121.0(8) . . ?
C16 C15 C14 120.6(7) . . ?
O3 C16 C15 120.3(8) . . ?
O3 C16 C17 117.9(8) . . ?
C15 C16 C17 121.8(7) . . ?
C18 C17 C16 118.2(9) . . ?
C18 C17 C21 121.0(9) . . ?
C16 C17 C21 120.8(8) . . ?
C19 C18 C17 119.6(9) . . ?
C19 C18 H18A 120.2 . . ?
C17 C18 H18A 120.2 . . ?
C18 C19 C20 121.5(8) . . ?
C18 C19 Br2 119.2(7) . . ?
C20 C19 Br2 119.2(7) . . ?
C15 C20 C19 120.4(8) . . ?
C15 C20 H20A 119.8 . . ?
C19 C20 H20A 119.8 . . ?
C22 C21 C17 112.3(7) . . ?
C22 C21 H21A 109.1 . . ?
C17 C21 H21A 109.1 . . ?
C22 C21 H21B 109.1 . . ?
C17 C21 H21B 109.1 . . ?
H21A C21 H21B 107.9 . . ?
C27 C22 C23 118.0(10) . . ?
C27 C22 C21 118.8(9) . . ?
C23 C22 C21 123.2(10) . . ?
C22 C23 O4 119.9(9) . . ?
C22 C23 C24 122.0(9) . . ?
O4 C23 C24 118.0(8) . . ?
C23 C24 C25 117.5(9) . . ?
C23 C24 C28 121.9(8) . . ?
C25 C24 C28 120.6(9) . . ?
C26 C25 C24 120.8(10) . . ?
C26 C25 H25A 119.6 . . ?
C24 C25 H25A 119.6 . . ?
C25 C26 C27 119.7(10) . . ?
C25 C26 H26A 120.1 . . ?
C27 C26 H26A 120.1 . . ?
C26 C27 C22 121.9(10) . . ?
C26 C27 H27A 119.1 . . ?
C22 C27 H27A 119.1 . . ?
C24 C28 C1 119.0(7) . . ?
C24 C28 H28A 107.6 . . ?
C1 C28 H28A 107.6 . . ?
C24 C28 H28B 107.6 . . ?
C1 C28 H28B 107.6 . . ?
H28A C28 H28B 107.0 . . ?
O5 C29 O1 121.7(8) . . ?
O5 C29 C30 127.0(8) . . ?
O1 C29 C30 111.3(7) . . ?
C31 C30 C35 120.0(8) . . ?
C31 C30 C29 122.8(7) . . ?
C35 C30 C29 117.2(8) . . ?
C30 C31 C32 121.1(8) . . ?
C30 C31 H31A 119.5 . . ?
C32 C31 H31A 119.5 . . ?
C31 C32 C33 119.1(9) . . ?
C31 C32 H32A 120.4 . . ?
C33 C32 H32A 120.4 . . ?
C32 C33 C34 120.8(9) . . ?
C32 C33 H33A 119.6 . . ?
C34 C33 H33A 119.6 . . ?
C33 C34 C35 119.6(10) . . ?
C33 C34 H34A 120.2 . . ?
C35 C34 H34A 120.2 . . ?
C34 C35 C30 119.4(10) . . ?
C34 C35 H35A 120.3 . . ?
C30 C35 H35A 120.3 . . ?
O2 C36 H36A 109.5 . . ?
O2 C36 H36B 109.5 . . ?
H36A C36 H36B 109.5 . . ?
O2 C36 H36C 109.5 . . ?
H36A C36 H36C 109.5 . . ?
H36B C36 H36C 109.5 . . ?
O4 C37 H37A 109.5 . . ?
O4 C37 H37B 109.5 . . ?
H37A C37 H37B 109.5 . . ?
O4 C37 H37C 109.5 . . ?
H37A C37 H37C 109.5 . . ?
H37B C37 H37C 109.5 . . ?
H1A O1W H1B 121.5 . . ?
H2A O2W H2B 109.1 . . ?

loop_
_geom_bond_atom_site_label_1
_geom_bond_atom_site_label_2
_geom_bond_distance
_geom_bond_site_symmetry_2
_geom_bond_publ_flag
Br1 C5 1.901(7) . ?
Br2 C19 1.909(8) . ?
O1 C29 1.353(9) . ?
O1 C2 1.406(8) . ?
O2 C9 1.386(8) . ?
O2 C36 1.435(9) . ?
O3 C16 1.358(8) . ?
O3 H3A 0.8200 . ?
O4 C23 1.390(10) . ?
O4 C37 1.427(10) . ?
O5 C29 1.208(9) . ?
C1 C2 1.394(10) . ?
C1 C6 1.400(10) . ?
C1 C28 1.520(11) . ?
C2 C3 1.386(10) . ?
C3 C4 1.374(9) . ?
C3 C7 1.514(10) . ?
C4 C5 1.401(11) . ?
C4 H4A 0.9300 . ?
C5 C6 1.369(11) . ?
C6 H6A 0.9300 . ?
C7 C8 1.515(9) . ?
C7 H7A 0.9700 . ?
C7 H7B 0.9700 . ?
C8 C13 1.379(10) . ?
C8 C9 1.381(10) . ?
C9 C10 1.391(10) . ?
C10 C11 1.392(11) . ?
C10 C14 1.512(11) . ?
C11 C12 1.368(11) . ?
C11 H11A 0.9300 . ?
C12 C13 1.367(11) . ?
C12 H12A 0.9300 . ?
C13 H13A 0.9300 . ?
C14 C15 1.506(11) . ?
C14 H14A 0.9700 . ?
C14 H14B 0.9700 . ?
C15 C20 1.374(10) . ?
C15 C16 1.386(11) . ?
C16 C17 1.406(11) . ?
C17 C18 1.388(11) . ?
C17 C21 1.514(12) . ?
C18 C19 1.374(12) . ?
C18 H18A 0.9300 . ?
C19 C20 1.378(11) . ?
C20 H20A 0.9300 . ?
C21 C22 1.512(13) . ?
C21 H21A 0.9700 . ?
C21 H21B 0.9700 . ?
C22 C27 1.378(14) . ?
C22 C23 1.387(11) . ?
C23 C24 1.392(12) . ?
C24 C25 1.410(12) . ?
C24 C28 1.514(11) . ?
C25 C26 1.369(13) . ?
C25 H25A 0.9300 . ?
C26 C27 1.374(14) . ?
C26 H26A 0.9300 . ?
C27 H27A 0.9300 . ?
C28 H28A 0.9700 . ?
C28 H28B 0.9700 . ?
C29 C30 1.474(11) . ?
C30 C31 1.365(11) . ?
C30 C35 1.386(11) . ?
C31 C32 1.371(11) . ?
C31 H31A 0.9300 . ?
C32 C33 1.374(13) . ?
C32 H32A 0.9300 . ?
C33 C34 1.380(13) . ?
C33 H33A 0.9300 . ?
C34 C35 1.384(12) . ?
C34 H34A 0.9300 . ?
C35 H35A 0.9300 . ?
C36 H36A 0.9600 . ?
C36 H36B 0.9600 . ?
C36 H36C 0.9600 . ?
C37 H37A 0.9600 . ?
C37 H37B 0.9600 . ?
C37 H37C 0.9600 . ?
O1W H1A 0.8499 . ?
O1W H1B 0.8500 . ?
O2W H2A 0.8500 . ?
O2W H2B 0.8500 . ?

loop_
_geom_hbond_atom_site_label_D
_geom_hbond_atom_site_label_H
_geom_hbond_atom_site_label_A
_geom_hbond_distance_DH
_geom_hbond_distance_HA
_geom_hbond_distance_DA
_geom_hbond_angle_DHA
_geom_hbond_site_symmetry_A
O1W H1A O2W 0.85 1.48 2.298(12) 160.4 1_655
O1W H1B O2W 0.85 1.43 2.188(15) 147.1 2_656

loop_
_cod_related_entry_id
_cod_related_entry_database
_cod_related_entry_code
1 ChemSpider 30653884
